data_4120194
loop_
_publ_author_name
'John P. Bullock'
'Alan M. Bond'
'Ren\'e T. Boer\'e'
'Twyla M. Gietz'
'Tracey L. Roemmele'
'Sonja D. Seagrave'
'Jason D. Masuda'
'Masood Parvez'

_publ_contact_author_address
;
Department of Chemistry and Biochemistry
University of Lethbridge
Lethbridge, AB Canada
T1K 3M4
;
_publ_contact_author_email boere@uleth.ca
_publ_contact_author_fax +1-403-329-2057
_publ_contact_author_name 'R.T. Boer\'e'
_publ_contact_author_phone +1-403-329-2045
_publ_section_title
;
 Synthesis, Characterization, and Electrochemical Studies of PPh3-n
 (dipp)n(dipp = 2,6-Diisopropylphenyl): Steric and Electronic Effects on
 the Chemical and Electrochemical Oxidation of a Homologous Series of
 Triarylphosphines and the Reactivities of the Corresponding Phosphoniumyl
 Radical Cations
;
_journal_name_full 'Journal of the American Chemical Society'
_journal_page_first 11205
_journal_page_last 11215
_journal_paper_doi 10.1021/ja403555d
_journal_volume 135
_journal_year 2013
_chemical_formula_moiety 'C24 H27 P Se'
_chemical_formula_sum 'C24 H27 P Se'
_chemical_formula_weight 425.39
_chemical_name_common
;
 diphenyl(2,6-diisopropylphenyl)phosphine selenide
;
_chemical_name_systematic
;
 seleno-diphenyl(2,6-diisopropylphenyl)phosphane(V)
;
_space_group_IT_number 14
_symmetry_cell_setting monoclinic
_symmetry_Int_Tables_number 14
_symmetry_space_group_name_Hall '-P 2yn'
_symmetry_space_group_name_H-M 'P 1 21/n 1'
_atom_sites_solution_hydrogens geom
_atom_sites_solution_primary direct
_atom_sites_solution_secondary difmap
_audit_creation_method SHELXL-97
_cell_angle_alpha 90.00
_cell_angle_beta 92.924(17)
_cell_angle_gamma 90.00
_cell_formula_units_Z 4
_cell_length_a 8.993(2)
_cell_length_b 14.346(5)
_cell_length_c 16.535(5)
_cell_measurement_reflns_used 17976
_cell_measurement_temperature 123(2)
_cell_measurement_theta_max 27.5
_cell_measurement_theta_min 3.6
_cell_volume 2130.5(11)
_computing_cell_refinement
;
 Otwinowski, Z. & Minor, W. (1997). Methods Enzymol. 276, 307.
;
_computing_data_collection
;
 Hooft, R. (1998). COLLECT. Nonius BV, Delft. The Netherlands.
;
_computing_data_reduction
;
 Otwinowski, Z. & Minor, W. (1997). Methods Enzymol. 276, 307.
;
_computing_molecular_graphics 'Mercury (Macrae <i>et al.</i>, 2006)'
_computing_publication_material 'publCIF (Westrip, 2007)'
_computing_structure_refinement 'SHELXTL (Sheldrick, 2008)'
_computing_structure_solution
;     
 Altomare, A., Cascarano, M., Giacovazzo, C.& Guagliardi, A.
 (1993).  SIR92. J. Appl. Cryst., 26, 343 
;
_diffrn_ambient_pressure 101
_diffrn_ambient_temperature 123(2)
_diffrn_measured_fraction_theta_full 0.997
_diffrn_measured_fraction_theta_max 0.997
_diffrn_measurement_device_type
;
 Nonius KappaCCD diffractometer
;
_diffrn_measurement_method 'phi and omega scans'
_diffrn_radiation_monochromator graphite
_diffrn_radiation_probe x-ray
_diffrn_radiation_type MoK\a
_diffrn_radiation_wavelength 0.71073
_diffrn_reflns_av_R_equivalents 0.0674
_diffrn_reflns_av_sigmaI/netI 0.0528
_diffrn_reflns_limit_h_max 11
_diffrn_reflns_limit_h_min -11
_diffrn_reflns_limit_k_max 18
_diffrn_reflns_limit_k_min -18
_diffrn_reflns_limit_l_max 21
_diffrn_reflns_limit_l_min -21
_diffrn_reflns_number 17976
_diffrn_reflns_theta_full 27.47
_diffrn_reflns_theta_max 27.47
_diffrn_reflns_theta_min 3.64
_diffrn_source 'fine-focus sealed tube'
_diffrn_source_type Nonius
_exptl_absorpt_coefficient_mu 1.842
_exptl_absorpt_correction_T_max 0.8975
_exptl_absorpt_correction_T_min 0.7570
_exptl_absorpt_correction_type multi-scan
_exptl_absorpt_process_details
;
 Otwinowski, Z. & Minor, W. (1997). Methods Enzymol. 276, 307.
;
_exptl_crystal_colour colorless
_exptl_crystal_density_diffrn 1.326
_exptl_crystal_description prism
_exptl_crystal_F_000 880
_exptl_crystal_recrystallization_method 'Slow cooling'
_exptl_crystal_size_max 0.16
_exptl_crystal_size_mid 0.10
_exptl_crystal_size_min 0.06
_refine_diff_density_max 0.372
_refine_diff_density_min -0.470
_refine_diff_density_rms 0.074
_refine_ls_goodness_of_fit_ref 1.011
_refine_ls_hydrogen_treatment constr
_refine_ls_matrix_type full
_refine_ls_number_parameters 239
_refine_ls_number_reflns 4867
_refine_ls_number_restraints 0
_refine_ls_restrained_S_all 1.011
_refine_ls_R_factor_all 0.0638
_refine_ls_R_factor_gt 0.0370
_refine_ls_shift/su_max 0.001
_refine_ls_shift/su_mean 0.000
_refine_ls_structure_factor_coef Fsqd
_refine_ls_weighting_details 'calc w=1/[\s^2^(Fo^2^)+(0.0345P)^2^+0.9492P] where P=(Fo^2^+2Fc^2^)/3'
_refine_ls_weighting_scheme calc
_refine_ls_wR_factor_gt 0.0724
_refine_ls_wR_factor_ref 0.0820
_reflns_number_gt 3659
_reflns_number_total 4867
_reflns_threshold_expression >2sigma(I)
_cod_data_source_file ja403555d_si_002_6.cif
_cod_data_source_block 10c_SePPh2(dipp)
_cod_original_sg_symbol_Hall -P2yn
_cod_original_sg_symbol_H-M 'P 21/n'
_cod_database_code 4120194

loop_
_symmetry_equiv_pos_as_xyz
'x, y, z'
'-x+1/2, y+1/2, -z+1/2'
'-x, -y, -z'
'x-1/2, -y-1/2, z-1/2'

loop_
_atom_site_label
_atom_site_type_symbol
_atom_site_fract_x
_atom_site_fract_y
_atom_site_fract_z
_atom_site_U_iso_or_equiv
_atom_site_adp_type
_atom_site_occupancy
_atom_site_symmetry_multiplicity
_atom_site_calc_flag
_atom_site_refinement_flags
Se1 Se 0.44604(3) 0.240682(17) 0.303803(15) 0.02345(9) Uani 1 1 d .
P1 P 0.52729(6) 0.17954(4) 0.19846(4) 0.01605(14) Uani 1 1 d .
C1 C 0.4032(2) 0.08888(16) 0.15466(14) 0.0168(5) Uani 1 1 d .
C2 C 0.3037(2) 0.10566(17) 0.08716(14) 0.0207(5) Uani 1 1 d .
C3 C 0.2262(2) 0.02985(18) 0.05288(14) 0.0244(6) Uani 1 1 d .
H3 H 0.1631 0.0393 0.0058 0.029 Uiso 1 1 calc R
C4 C 0.2390(3) -0.05828(18) 0.08557(16) 0.0263(6) Uani 1 1 d .
H4 H 0.1884 -0.1092 0.0599 0.032 Uiso 1 1 calc R
C5 C 0.3256(2) -0.07220(17) 0.15574(16) 0.0235(5) Uani 1 1 d .
H5 H 0.3297 -0.1325 0.1794 0.028 Uiso 1 1 calc R
C6 C 0.4070(2) -0.00015(16) 0.19280(14) 0.0193(5) Uani 1 1 d .
C7 C 0.2648(3) 0.20156(18) 0.05277(15) 0.0258(6) Uani 1 1 d .
H7 H 0.3232 0.2488 0.0856 0.031 Uiso 1 1 calc R
C8 C 0.3064(3) 0.2115(2) -0.03524(17) 0.0441(8) Uani 1 1 d .
H8A H 0.2942 0.2766 -0.0523 0.053 Uiso 1 1 calc R
H8B H 0.2414 0.1717 -0.0698 0.053 Uiso 1 1 calc R
H8C H 0.4103 0.1925 -0.0401 0.053 Uiso 1 1 calc R
C9 C 0.0989(3) 0.22267(19) 0.06072(18) 0.0350(7) Uani 1 1 d .
H9A H 0.0770 0.2859 0.0410 0.042 Uiso 1 1 calc R
H9B H 0.0747 0.2180 0.1177 0.042 Uiso 1 1 calc R
H9C H 0.0390 0.1777 0.0286 0.042 Uiso 1 1 calc R
C10 C 0.4819(2) -0.02012(17) 0.27597(15) 0.0221(5) Uani 1 1 d .
H10 H 0.5502 0.0330 0.2906 0.027 Uiso 1 1 calc R
C11 C 0.3622(3) -0.02497(19) 0.33916(16) 0.0294(6) Uani 1 1 d .
H11A H 0.4101 -0.0347 0.3931 0.035 Uiso 1 1 calc R
H11B H 0.2943 -0.0769 0.3260 0.035 Uiso 1 1 calc R
H11C H 0.3060 0.0336 0.3386 0.035 Uiso 1 1 calc R
C12 C 0.5740(3) -0.11015(18) 0.27798(18) 0.0316(6) Uani 1 1 d .
H12A H 0.6234 -0.1178 0.3318 0.038 Uiso 1 1 calc R
H12B H 0.6491 -0.1067 0.2372 0.038 Uiso 1 1 calc R
H12C H 0.5082 -0.1635 0.2663 0.038 Uiso 1 1 calc R
C13 C 0.7099(2) 0.12476(16) 0.21281(13) 0.0172(5) Uani 1 1 d .
C14 C 0.7554(2) 0.05179(16) 0.16413(14) 0.0199(5) Uani 1 1 d .
H14 H 0.6872 0.0250 0.1250 0.024 Uiso 1 1 calc R
C15 C 0.9000(2) 0.01832(17) 0.17280(14) 0.0214(5) Uani 1 1 d .
H15 H 0.9301 -0.0323 0.1404 0.026 Uiso 1 1 calc R
C16 C 1.0006(2) 0.05857(17) 0.22849(15) 0.0251(6) Uani 1 1 d .
H16 H 1.1000 0.0361 0.2337 0.030 Uiso 1 1 calc R
C17 C 0.9568(2) 0.13106(18) 0.27631(15) 0.0250(6) Uani 1 1 d .
H17 H 1.0263 0.1587 0.3143 0.030 Uiso 1 1 calc R
C18 C 0.8117(2) 0.16400(17) 0.26931(14) 0.0208(5) Uani 1 1 d .
H18 H 0.7816 0.2134 0.3031 0.025 Uiso 1 1 calc R
C19 C 0.5747(2) 0.26768(16) 0.12349(14) 0.0189(5) Uani 1 1 d .
C20 C 0.6521(3) 0.24232(17) 0.05594(15) 0.0254(5) Uani 1 1 d .
H20 H 0.6740 0.1786 0.0465 0.031 Uiso 1 1 calc R
C21 C 0.6971(3) 0.31001(19) 0.00265(16) 0.0315(6) Uani 1 1 d .
H21 H 0.7491 0.2926 -0.0436 0.038 Uiso 1 1 calc R
C22 C 0.6665(3) 0.40298(19) 0.01671(17) 0.0329(6) Uani 1 1 d .
H22 H 0.6976 0.4494 -0.0198 0.039 Uiso 1 1 calc R
C23 C 0.5908(3) 0.42828(18) 0.08397(16) 0.0286(6) Uani 1 1 d .
H23 H 0.5696 0.4921 0.0935 0.034 Uiso 1 1 calc R
C24 C 0.5459(2) 0.36099(16) 0.13735(15) 0.0217(5) Uani 1 1 d .
H24 H 0.4949 0.3789 0.1838 0.026 Uiso 1 1 calc R

loop_
_atom_site_aniso_label
_atom_site_aniso_U_11
_atom_site_aniso_U_22
_atom_site_aniso_U_33
_atom_site_aniso_U_23
_atom_site_aniso_U_13
_atom_site_aniso_U_12
Se1 0.02471(14) 0.02587(15) 0.02028(14) -0.00526(11) 0.00629(9) 0.00219(10)
P1 0.0153(3) 0.0166(3) 0.0163(3) -0.0017(2) 0.0015(2) 0.0007(2)
C1 0.0113(10) 0.0206(13) 0.0187(12) -0.0031(10) 0.0032(9) -0.0003(9)
C2 0.0173(11) 0.0261(14) 0.0192(13) -0.0034(10) 0.0048(9) 0.0009(10)
C3 0.0185(12) 0.0358(16) 0.0191(13) -0.0082(11) 0.0015(10) -0.0020(10)
C4 0.0200(12) 0.0265(15) 0.0329(15) -0.0133(12) 0.0068(11) -0.0043(10)
C5 0.0164(11) 0.0198(13) 0.0349(15) -0.0027(11) 0.0063(10) 0.0011(9)
C6 0.0116(11) 0.0207(13) 0.0258(13) -0.0027(10) 0.0043(9) 0.0008(9)
C7 0.0233(12) 0.0309(15) 0.0224(14) 0.0051(11) -0.0062(10) -0.0020(11)
C8 0.0438(17) 0.058(2) 0.0300(17) 0.0152(15) -0.0065(13) -0.0107(15)
C9 0.0297(14) 0.0299(16) 0.0441(18) 0.0031(13) -0.0104(12) 0.0003(11)
C10 0.0180(11) 0.0217(13) 0.0269(14) 0.0054(11) 0.0028(10) -0.0007(9)
C11 0.0247(13) 0.0350(16) 0.0288(15) 0.0089(12) 0.0046(11) 0.0019(11)
C12 0.0238(13) 0.0255(15) 0.0456(18) 0.0082(13) 0.0030(12) 0.0053(11)
C13 0.0144(11) 0.0209(13) 0.0165(12) 0.0032(10) 0.0035(9) -0.0008(9)
C14 0.0161(11) 0.0238(13) 0.0198(13) -0.0017(10) 0.0001(9) -0.0013(9)
C15 0.0188(12) 0.0233(13) 0.0227(13) -0.0003(10) 0.0067(10) 0.0023(9)
C16 0.0143(11) 0.0316(15) 0.0296(15) 0.0064(12) 0.0026(10) 0.0032(10)
C17 0.0188(12) 0.0309(15) 0.0246(14) 0.0022(11) -0.0054(10) -0.0051(10)
C18 0.0216(12) 0.0207(13) 0.0201(13) 0.0003(10) 0.0006(9) -0.0010(10)
C19 0.0137(11) 0.0224(13) 0.0203(12) 0.0016(10) -0.0014(9) -0.0005(9)
C20 0.0271(12) 0.0225(14) 0.0272(14) 0.0024(11) 0.0070(10) 0.0066(10)
C21 0.0309(14) 0.0379(17) 0.0264(15) 0.0092(13) 0.0096(11) 0.0046(12)
C22 0.0316(14) 0.0324(16) 0.0348(16) 0.0156(13) 0.0037(12) -0.0010(11)
C23 0.0310(14) 0.0197(13) 0.0352(16) 0.0030(11) 0.0030(12) 0.0012(11)
C24 0.0213(12) 0.0205(13) 0.0231(13) -0.0001(10) -0.0004(10) 0.0027(10)

loop_
_atom_type_symbol
_atom_type_description
_atom_type_scat_dispersion_real
_atom_type_scat_dispersion_imag
_atom_type_scat_source
C C 0.0033 0.0016 'International Tables Vol C Tables 4.2.6.8 and 6.1.1.4'
H H 0.0000 0.0000 'International Tables Vol C Tables 4.2.6.8 and 6.1.1.4'
P P 0.1023 0.0942 'International Tables Vol C Tables 4.2.6.8 and 6.1.1.4'
Se Se -0.0929 2.2259 'International Tables Vol C Tables 4.2.6.8 and 6.1.1.4'

loop_
_geom_angle_atom_site_label_1
_geom_angle_atom_site_label_2
_geom_angle_atom_site_label_3
_geom_angle
C13 P1 C19 98.39(10)
C13 P1 C1 105.71(10)
C19 P1 C1 112.25(11)
C13 P1 Se1 114.72(8)
C19 P1 Se1 111.87(8)
C1 P1 Se1 112.95(7)
C2 C1 C6 120.1(2)
C2 C1 P1 122.49(18)
C6 C1 P1 117.38(16)
C3 C2 C1 118.0(2)
C3 C2 C7 116.9(2)
C1 C2 C7 124.9(2)
C4 C3 C2 121.7(2)
C5 C4 C3 119.7(2)
C4 C5 C6 121.7(2)
C5 C6 C1 118.1(2)
C5 C6 C10 117.1(2)
C1 C6 C10 124.5(2)
C2 C7 C8 112.2(2)
C2 C7 C9 110.6(2)
C8 C7 C9 110.5(2)
C6 C10 C12 113.0(2)
C6 C10 C11 109.13(18)
C12 C10 C11 110.0(2)
C18 C13 C14 119.3(2)
C18 C13 P1 117.98(17)
C14 C13 P1 122.45(17)
C15 C14 C13 120.1(2)
C16 C15 C14 120.1(2)
C17 C16 C15 120.1(2)
C16 C17 C18 120.3(2)
C17 C18 C13 120.1(2)
C24 C19 C20 119.4(2)
C24 C19 P1 120.14(18)
C20 C19 P1 120.25(18)
C21 C20 C19 120.0(2)
C20 C21 C22 120.1(2)
C23 C22 C21 119.9(2)
C24 C23 C22 120.2(2)
C23 C24 C19 120.4(2)

loop_
_geom_bond_atom_site_label_1
_geom_bond_atom_site_label_2
_geom_bond_distance
Se1 P1 2.1136(8)
P1 C13 1.825(2)
P1 C19 1.836(2)
P1 C1 1.838(2)
C1 C2 1.415(3)
C1 C6 1.424(3)
C2 C3 1.396(3)
C2 C7 1.523(3)
C3 C4 1.377(4)
C4 C5 1.378(4)
C5 C6 1.391(3)
C6 C10 1.527(3)
C7 C8 1.528(4)
C7 C9 1.535(3)
C10 C12 1.533(3)
C10 C11 1.540(3)
C13 C18 1.393(3)
C13 C14 1.394(3)
C14 C15 1.387(3)
C15 C16 1.384(3)
C16 C17 1.376(3)
C17 C18 1.388(3)
C19 C24 1.385(3)
C19 C20 1.394(3)
C20 C21 1.386(3)
C21 C22 1.384(4)
C22 C23 1.382(4)
C23 C24 1.382(3)

loop_
_geom_torsion_atom_site_label_1
_geom_torsion_atom_site_label_2
_geom_torsion_atom_site_label_3
_geom_torsion_atom_site_label_4
_geom_torsion
C13 P1 C1 C2 -133.51(18)
C19 P1 C1 C2 -27.3(2)
Se1 P1 C1 C2 100.28(18)
C13 P1 C1 C6 48.25(19)
C19 P1 C1 C6 154.43(16)
Se1 P1 C1 C6 -77.96(17)
C6 C1 C2 C3 -8.8(3)
P1 C1 C2 C3 173.01(16)
C6 C1 C2 C7 166.1(2)
P1 C1 C2 C7 -12.1(3)
C1 C2 C3 C4 3.4(3)
C7 C2 C3 C4 -171.9(2)
C2 C3 C4 C5 2.6(3)
C3 C4 C5 C6 -3.2(3)
C4 C5 C6 C1 -2.2(3)
C4 C5 C6 C10 172.0(2)
C2 C1 C6 C5 8.2(3)
P1 C1 C6 C5 -173.47(16)
C2 C1 C6 C10 -165.5(2)
P1 C1 C6 C10 12.8(3)
C3 C2 C7 C8 -65.4(3)
C1 C2 C7 C8 119.6(2)
C3 C2 C7 C9 58.4(3)
C1 C2 C7 C9 -116.6(2)
C5 C6 C10 C12 50.4(3)
C1 C6 C10 C12 -135.9(2)
C5 C6 C10 C11 -72.4(3)
C1 C6 C10 C11 101.4(2)
C19 P1 C13 C18 85.98(19)
C1 P1 C13 C18 -157.98(18)
Se1 P1 C13 C18 -32.9(2)
C19 P1 C13 C14 -87.5(2)
C1 P1 C13 C14 28.5(2)
Se1 P1 C13 C14 153.63(17)
C18 C13 C14 C15 0.7(3)
P1 C13 C14 C15 174.12(18)
C13 C14 C15 C16 -1.4(4)
C14 C15 C16 C17 1.0(4)
C15 C16 C17 C18 0.3(4)
C16 C17 C18 C13 -1.0(4)
C14 C13 C18 C17 0.5(3)
P1 C13 C18 C17 -173.18(18)
C13 P1 C19 C24 -125.45(19)
C1 P1 C19 C24 123.69(18)
Se1 P1 C19 C24 -4.5(2)
C13 P1 C19 C20 48.7(2)
C1 P1 C19 C20 -62.2(2)
Se1 P1 C19 C20 169.64(17)
C24 C19 C20 C21 -1.2(4)
P1 C19 C20 C21 -175.32(19)
C19 C20 C21 C22 0.6(4)
C20 C21 C22 C23 -0.1(4)
C21 C22 C23 C24 0.2(4)
C22 C23 C24 C19 -0.8(4)
C20 C19 C24 C23 1.2(3)
P1 C19 C24 C23 175.42(18)
